data_1010449
loop_
_publ_author_name
'Markstein, G'
'Nowotny, H'

_publ_section_title
;
Die Kristallstrukturen von Bromostannaten A Sn Br~6~ (A= Cs, Rb, N
H~4~, K )
;
_journal_coden_ASTM ZEKGAX
_journal_name_full
;
Zeitschrift fuer Kristallographie, Kristallgeometrie, Kristallphysik,
Kristallchemie (-144,1977)
;
_journal_page_first 265
_journal_page_last 271
_journal_volume 100
_journal_year 1938
_chemical_formula_structural 'K2 Sn Br6'
_chemical_formula_sum 'Br6 K2 Sn'
_chemical_name_systematic 'Potassium hexabromostannate'
_symmetry_cell_setting tetragonal
_symmetry_Int_Tables_number 90
_symmetry_space_group_name_H-M 'C 4 2 21'
_cell_angle_alpha 90
_cell_angle_beta 90
_cell_angle_gamma 90
_cell_formula_units_Z 4
_cell_length_a 7.43(1)
_cell_length_b 7.43(1)
_cell_length_c 10.61(2)
_cell_volume 585.7
_cod_database_code 1010449

loop_
_symmetry_equiv_pos_as_xyz
x,y,z
-x,-y,z
x,-y,-z
-x,y,-z
1/2+y,x,-z
1/2+y,-x,z
1/2-y,-x,-z
1/2-y,x,z
1/2+x,1/2+y,z
1/2-x,1/2-y,z
1/2+x,1/2-y,-z
1/2-x,1/2+y,-z
y,1/2+x,-z
y,1/2-x,z
-y,1/2-x,-z
-y,1/2+x,z

loop_
_atom_site_label
_atom_site_type_symbol
_atom_site_symmetry_multiplicity
_atom_site_Wyckoff_symbol
_atom_site_fract_x
_atom_site_fract_y
_atom_site_fract_z
_atom_site_occupancy
_atom_site_attached_hydrogens
_atom_site_calc_flag
Sn1 Sn4+ 4 c 0.25 0.25 0.25 1. 0 d
K1 K1+ 4 a 0. 0. 0. 1. 0 d
K2 K1+ 4 b 0. 0. 0.5 1. 0 d
Br1 Br1- 4 c 0.25 0.25 0.54 1. 0 d
Br2 Br1- 4 c 0.25 0.25 -0.02 1. 0 d
Br3 Br1- 16 g 0.22 0. 0.245 1. 0 d

loop_
_atom_type_symbol
_atom_type_oxidation_number
Sn4+ 4.000
K1+ 1.000
Br1- -1.000
